data_2237431
loop_
_publ_author_name
'Wera, Micha\/l'
'Trzybi\'nski, Damian'
'Krzymi\'nski, Karol'
'B\/la\.zejowski, Jerzy'

_publ_section_title
;
 Phenyl acridine-9-carboxylate
;
_journal_coeditor_code XU5671
_journal_issue 2
_journal_name_full 'Acta Crystallographica Section E'
_journal_page_first o305
_journal_paper_doi 10.1107/S1600536813002055
_journal_volume 69
_journal_year 2013
_chemical_formula_iupac 'C20 H13 N O2'
_chemical_formula_moiety 'C20 H13 N O2'
_chemical_formula_sum 'C20 H13 N O2'
_chemical_formula_weight 299.31
_chemical_name_systematic
;
Phenyl acridine-9-carboxylate
;
_space_group_IT_number 14
_symmetry_cell_setting monoclinic
_symmetry_space_group_name_Hall '-P 2ybc'
_symmetry_space_group_name_H-M 'P 1 21/c 1'
_atom_sites_solution_hydrogens geom
_atom_sites_solution_primary direct
_atom_sites_solution_secondary difmap
_audit_creation_method SHELXL-97
_cell_angle_alpha 90.00
_cell_angle_beta 95.545(11)
_cell_angle_gamma 90.00
_cell_formula_units_Z 4
_cell_length_a 17.094(2)
_cell_length_b 5.4175(7)
_cell_length_c 16.310(2)
_cell_measurement_reflns_used 2651
_cell_measurement_temperature 295(2)
_cell_measurement_theta_max 25.00
_cell_measurement_theta_min 3.30
_cell_volume 1503.3(3)
_computing_cell_refinement '<i>CrysAlis RED</i> (Oxford Diffraction, 2008)'
_computing_data_collection '<i>CrysAlis CCD</i> (Oxford Diffraction, 2008)'
_computing_data_reduction '<i>CrysAlis RED</i> (Oxford Diffraction, 2008)'
_computing_molecular_graphics '<i>ORTEP-3</i> (Farrugia, 2012)'
_computing_publication_material 'SHELXL97 (Sheldrick, 2008) and <i>PLATON</i> (Spek, 2009)'
_computing_structure_refinement '<i>SHELXL97</i> (Sheldrick, 2008)'
_computing_structure_solution '<i>SHELXS97</i> (Sheldrick, 2008)'
_diffrn_ambient_temperature 295(2)
_diffrn_detector_area_resol_mean 10.4002
_diffrn_measured_fraction_theta_full 0.998
_diffrn_measured_fraction_theta_max 0.998
_diffrn_measurement_device_type 'Oxford Diffraction Gemini R Ultra Ruby CCD'
_diffrn_measurement_method \w
_diffrn_radiation_monochromator graphite
_diffrn_radiation_source 'Enhanced (Mo) X-ray Source'
_diffrn_radiation_type MoK\a
_diffrn_radiation_wavelength 0.71073
_diffrn_reflns_av_R_equivalents 0.0679
_diffrn_reflns_av_sigmaI/netI 0.0526
_diffrn_reflns_limit_h_max 20
_diffrn_reflns_limit_h_min -17
_diffrn_reflns_limit_k_max 6
_diffrn_reflns_limit_k_min -5
_diffrn_reflns_limit_l_max 19
_diffrn_reflns_limit_l_min -16
_diffrn_reflns_number 9221
_diffrn_reflns_theta_full 25.00
_diffrn_reflns_theta_max 25.00
_diffrn_reflns_theta_min 3.30
_exptl_absorpt_coefficient_mu 0.086
_exptl_absorpt_correction_T_max 0.986
_exptl_absorpt_correction_T_min 0.354
_exptl_absorpt_correction_type multi-scan
_exptl_absorpt_process_details
;
(<i>CrysAlis RED</i>; Oxford Diffraction, 2008)
;
_exptl_crystal_colour pale-yellow
_exptl_crystal_density_diffrn 1.322
_exptl_crystal_density_method 'not measured'
_exptl_crystal_description needle
_exptl_crystal_F_000 624
_exptl_crystal_size_max 0.6
_exptl_crystal_size_mid 0.2
_exptl_crystal_size_min 0.1
_refine_diff_density_max 0.285
_refine_diff_density_min -0.335
_refine_ls_extinction_method none
_refine_ls_goodness_of_fit_ref 1.036
_refine_ls_hydrogen_treatment constr
_refine_ls_matrix_type full
_refine_ls_number_parameters 209
_refine_ls_number_reflns 2651
_refine_ls_number_restraints 0
_refine_ls_restrained_S_all 1.036
_refine_ls_R_factor_all 0.1155
_refine_ls_R_factor_gt 0.0729
_refine_ls_shift/su_max 0.000
_refine_ls_shift/su_mean 0.000
_refine_ls_structure_factor_coef Fsqd
_refine_ls_weighting_details 'calc w=1/[\s^2^(Fo^2^)+(0.1073P)^2^+0.0000P] where P=(Fo^2^+2Fc^2^)/3'
_refine_ls_weighting_scheme calc
_refine_ls_wR_factor_gt 0.1716
_refine_ls_wR_factor_ref 0.2031
_reflns_number_gt 1560
_reflns_number_total 2651
_reflns_threshold_expression I>2sigma(I)
_cod_data_source_file xu5671.cif
_cod_data_source_block I
_cod_original_sg_symbol_H-M 'P 21/c'
_cod_database_code 2237431
_cod_database_fobs_code 2237431

loop_
_symmetry_equiv_pos_as_xyz
'x, y, z'
'-x, y+1/2, -z+1/2'
'-x, -y, -z'
'x, -y+1/2, z+1/2'

loop_
_atom_site_type_symbol
_atom_site_label
_atom_site_fract_x
_atom_site_fract_y
_atom_site_fract_z
_atom_site_U_iso_or_equiv
_atom_site_adp_type
_atom_site_calc_flag
_atom_site_refinement_flags
_atom_site_occupancy
_atom_site_symmetry_multiplicity
C C1 0.15883(16) -0.0807(5) 0.28634(16) 0.0564(7) Uani d . 1 1
H H1 0.2005 -0.0842 0.2537 0.068 Uiso calc R 1 1
C C2 0.09977(17) -0.2461(5) 0.27301(17) 0.0602(8) Uani d . 1 1
H H2 0.1012 -0.3623 0.2312 0.072 Uiso calc R 1 1
C C3 0.03597(17) -0.2442(5) 0.32180(18) 0.0622(8) Uani d . 1 1
H H3 -0.0042 -0.3592 0.3118 0.075 Uiso calc R 1 1
C C4 0.03260(16) -0.0781(5) 0.38254(17) 0.0573(7) Uani d . 1 1
H H4 -0.0098 -0.0801 0.4142 0.069 Uiso calc R 1 1
C C5 0.13817(18) 0.5964(5) 0.54258(17) 0.0621(8) Uani d . 1 1
H H5 0.0945 0.5900 0.5724 0.075 Uiso calc R 1 1
C C6 0.1938(2) 0.7688(5) 0.56161(18) 0.0690(8) Uani d . 1 1
H H6 0.1877 0.8807 0.6038 0.083 Uiso calc R 1 1
C C7 0.26132(19) 0.7811(5) 0.51795(19) 0.0673(8) Uani d . 1 1
H H7 0.2996 0.9000 0.5318 0.081 Uiso calc R 1 1
C C8 0.27029(17) 0.6208(5) 0.45642(17) 0.0581(7) Uani d . 1 1
H H8 0.3149 0.6312 0.4281 0.070 Uiso calc R 1 1
C C9 0.21784(14) 0.2683(4) 0.36980(15) 0.0473(7) Uani d . 1 1
N N10 0.08713(13) 0.2595(4) 0.46103(13) 0.0548(6) Uani d . 1 1
C C11 0.15783(14) 0.0982(4) 0.34973(15) 0.0451(6) Uani d . 1 1
C C12 0.09280(15) 0.1001(4) 0.39897(15) 0.0489(7) Uani d . 1 1
C C13 0.21349(14) 0.4373(4) 0.43382(15) 0.0479(7) Uani d . 1 1
C C14 0.14481(15) 0.4254(4) 0.47830(15) 0.0506(7) Uani d . 1 1
C C15 0.29032(16) 0.2631(5) 0.32487(17) 0.0552(7) Uani d . 1 1
O O16 0.28060(10) 0.3857(3) 0.25400(11) 0.0581(6) Uani d . 1 1
O O17 0.34884(13) 0.1610(5) 0.34906(14) 0.1104(10) Uani d . 1 1
C C18 0.34637(15) 0.3952(5) 0.20676(15) 0.0486(7) Uani d . 1 1
C C19 0.39837(17) 0.5859(5) 0.21985(17) 0.0603(8) Uani d . 1 1
H H19 0.3919 0.7045 0.2599 0.072 Uiso calc R 1 1
C C20 0.46112(17) 0.5984(6) 0.1720(2) 0.0695(9) Uani d . 1 1
H H20 0.4975 0.7259 0.1801 0.083 Uiso calc R 1 1
C C21 0.46958(17) 0.4238(6) 0.11312(19) 0.0695(9) Uani d . 1 1
H H21 0.5119 0.4321 0.0814 0.083 Uiso calc R 1 1
C C22 0.41592(19) 0.2364(6) 0.10059(19) 0.0699(9) Uani d . 1 1
H H22 0.4216 0.1193 0.0599 0.084 Uiso calc R 1 1
C C23 0.35334(17) 0.2201(5) 0.14809(18) 0.0613(8) Uani d . 1 1
H H23 0.3169 0.0927 0.1401 0.074 Uiso calc R 1 1

loop_
_atom_site_aniso_label
_atom_site_aniso_U_11
_atom_site_aniso_U_22
_atom_site_aniso_U_33
_atom_site_aniso_U_12
_atom_site_aniso_U_13
_atom_site_aniso_U_23
C1 0.0505(18) 0.0670(17) 0.0530(16) 0.0065(13) 0.0117(13) 0.0049(14)
C2 0.060(2) 0.0634(17) 0.0577(17) 0.0004(14) 0.0095(14) -0.0044(14)
C3 0.0557(19) 0.0651(17) 0.0657(19) -0.0119(13) 0.0046(15) 0.0053(16)
C4 0.0440(17) 0.0697(17) 0.0600(17) -0.0022(13) 0.0151(13) 0.0072(15)
C5 0.065(2) 0.0662(17) 0.0579(17) 0.0055(15) 0.0196(14) -0.0019(15)
C6 0.083(2) 0.0668(18) 0.0567(18) 0.0026(16) 0.0038(16) -0.0074(15)
C7 0.071(2) 0.0649(18) 0.0643(19) -0.0087(15) -0.0035(16) 0.0059(16)
C8 0.0508(18) 0.0667(17) 0.0565(17) -0.0039(13) 0.0045(13) 0.0079(14)
C9 0.0397(15) 0.0578(15) 0.0460(14) 0.0069(11) 0.0123(11) 0.0092(12)
N10 0.0488(15) 0.0625(13) 0.0561(14) -0.0013(11) 0.0202(11) 0.0040(11)
C11 0.0348(14) 0.0565(14) 0.0453(14) 0.0046(11) 0.0111(11) 0.0059(13)
C12 0.0427(16) 0.0568(15) 0.0479(15) 0.0019(12) 0.0081(12) 0.0084(13)
C13 0.0415(16) 0.0553(15) 0.0477(15) 0.0028(11) 0.0077(12) 0.0083(12)
C14 0.0478(17) 0.0557(15) 0.0496(15) 0.0049(12) 0.0108(12) 0.0071(13)
C15 0.0421(17) 0.0687(17) 0.0564(17) 0.0071(13) 0.0132(13) 0.0141(14)
O16 0.0396(11) 0.0788(12) 0.0590(11) 0.0076(8) 0.0204(8) 0.0163(10)
O17 0.0564(16) 0.182(2) 0.0990(18) 0.0486(15) 0.0378(13) 0.0715(17)
C18 0.0376(15) 0.0609(15) 0.0493(15) 0.0022(12) 0.0140(11) 0.0099(13)
C19 0.0558(18) 0.0657(17) 0.0615(17) -0.0029(14) 0.0169(14) -0.0034(14)
C20 0.051(2) 0.0773(19) 0.082(2) -0.0141(14) 0.0167(16) 0.0079(18)
C21 0.0485(19) 0.096(2) 0.0667(19) 0.0011(16) 0.0220(15) 0.0150(18)
C22 0.071(2) 0.080(2) 0.0629(19) 0.0036(16) 0.0253(16) -0.0085(16)
C23 0.0560(19) 0.0645(17) 0.0662(18) -0.0090(13) 0.0193(14) -0.0021(15)

loop_
_atom_type_symbol
_atom_type_description
_atom_type_scat_dispersion_real
_atom_type_scat_dispersion_imag
_atom_type_scat_source
C C 0.0033 0.0016 'International Tables Vol C Tables 4.2.6.8 and 6.1.1.4'
H H 0.0000 0.0000 'International Tables Vol C Tables 4.2.6.8 and 6.1.1.4'
N N 0.0061 0.0033 'International Tables Vol C Tables 4.2.6.8 and 6.1.1.4'
O O 0.0106 0.0060 'International Tables Vol C Tables 4.2.6.8 and 6.1.1.4'

loop_
_geom_angle_atom_site_label_1
_geom_angle_atom_site_label_2
_geom_angle_atom_site_label_3
_geom_angle
C2 C1 C11 120.6(3)
C2 C1 H1 119.7
C11 C1 H1 119.7
C1 C2 C3 120.7(3)
C1 C2 H2 119.6
C3 C2 H2 119.6
C4 C3 C2 120.8(3)
C4 C3 H3 119.6
C2 C3 H3 119.6
C3 C4 C12 120.9(3)
C3 C4 H4 119.6
C12 C4 H4 119.6
C6 C5 C14 121.4(3)
C6 C5 H5 119.3
C14 C5 H5 119.3
C5 C6 C7 120.5(3)
C5 C6 H6 119.7
C7 C6 H6 119.7
C8 C7 C6 120.1(3)
C8 C7 H7 119.9
C6 C7 H7 119.9
C7 C8 C13 121.5(3)
C7 C8 H8 119.2
C13 C8 H8 119.2
C11 C9 C13 121.2(2)
C11 C9 C15 119.8(2)
C13 C9 C15 118.9(2)
C12 N10 C14 118.9(2)
C9 C11 C1 124.2(2)
C9 C11 C12 117.2(2)
C1 C11 C12 118.6(2)
N10 C12 C4 118.5(2)
N10 C12 C11 123.0(2)
C4 C12 C11 118.5(2)
C9 C13 C8 124.9(2)
C9 C13 C14 116.9(2)
C8 C13 C14 118.2(2)
N10 C14 C5 119.0(2)
N10 C14 C13 122.8(2)
C5 C14 C13 118.2(2)
O17 C15 O16 123.8(2)
O17 C15 C9 124.1(2)
O16 C15 C9 112.1(2)
C15 O16 C18 116.72(19)
C23 C18 C19 122.5(2)
C23 C18 O16 118.9(2)
C19 C18 O16 118.6(2)
C18 C19 C20 118.4(3)
C18 C19 H19 120.8
C20 C19 H19 120.8
C21 C20 C19 120.1(3)
C21 C20 H20 119.9
C19 C20 H20 119.9
C20 C21 C22 120.2(3)
C20 C21 H21 119.9
C22 C21 H21 119.9
C21 C22 C23 120.4(3)
C21 C22 H22 119.8
C23 C22 H22 119.8
C18 C23 C22 118.3(3)
C18 C23 H23 120.8
C22 C23 H23 120.8

loop_
_geom_bond_atom_site_label_1
_geom_bond_atom_site_label_2
_geom_bond_distance
C1 C2 1.352(4)
C1 C11 1.418(3)
C1 H1 0.9300
C2 C3 1.411(4)
C2 H2 0.9300
C3 C4 1.343(4)
C3 H3 0.9300
C4 C12 1.418(4)
C4 H4 0.9300
C5 C6 1.347(4)
C5 C14 1.412(3)
C5 H5 0.9300
C6 C7 1.415(4)
C6 H6 0.9300
C7 C8 1.347(4)
C7 H7 0.9300
C8 C13 1.413(4)
C8 H8 0.9300
C9 C11 1.394(3)
C9 C13 1.396(3)
C9 C15 1.500(4)
N10 C12 1.341(3)
N10 C14 1.344(3)
C11 C12 1.433(3)
C13 C14 1.440(3)
C15 O17 1.177(3)
C15 O16 1.329(3)
O16 C18 1.424(3)
C18 C23 1.361(4)
C18 C19 1.366(4)
C19 C20 1.387(4)
C19 H19 0.9300
C20 C21 1.366(4)
C20 H20 0.9300
C21 C22 1.370(4)
C21 H21 0.9300
C22 C23 1.383(4)
C22 H22 0.9300
C23 H23 0.9300

loop_
_geom_hbond_atom_site_label_D
_geom_hbond_atom_site_label_H
_geom_hbond_atom_site_label_A
_geom_hbond_site_symmetry_D
_geom_hbond_site_symmetry_H
_geom_hbond_site_symmetry_A
_geom_hbond_distance_DH
_geom_hbond_distance_HA
_geom_hbond_distance_DA
_geom_hbond_angle_DHA
_geom_hbond_publ_flag
C3 H3 <i>Cg</i>2 1_555 1_555 2_545 0.93 2.98 3.712(3) 137 y
C7 H7 <i>Cg</i>4 1_555 1_555 4_565 0.93 2.84 3.646(3) 145 y

loop_
_geom_torsion_atom_site_label_1
_geom_torsion_atom_site_label_2
_geom_torsion_atom_site_label_3
_geom_torsion_atom_site_label_4
_geom_torsion
C11 C1 C2 C3 0.0(4)
C1 C2 C3 C4 0.0(4)
C2 C3 C4 C12 0.3(4)
C14 C5 C6 C7 -0.8(4)
C5 C6 C7 C8 0.4(4)
C6 C7 C8 C13 -0.2(4)
C13 C9 C11 C1 -179.1(2)
C15 C9 C11 C1 -2.1(4)
C13 C9 C11 C12 -1.7(3)
C15 C9 C11 C12 175.4(2)
C2 C1 C11 C9 177.2(2)
C2 C1 C11 C12 -0.2(4)
C14 N10 C12 C4 178.5(2)
C14 N10 C12 C11 -0.1(3)
C3 C4 C12 N10 -179.1(2)
C3 C4 C12 C11 -0.5(4)
C9 C11 C12 N10 1.4(4)
C1 C11 C12 N10 179.0(2)
C9 C11 C12 C4 -177.1(2)
C1 C11 C12 C4 0.4(3)
C11 C9 C13 C8 -177.8(2)
C15 C9 C13 C8 5.1(4)
C11 C9 C13 C14 0.6(3)
C15 C9 C13 C14 -176.4(2)
C7 C8 C13 C9 178.6(2)
C7 C8 C13 C14 0.2(4)
C12 N10 C14 C5 178.8(2)
C12 N10 C14 C13 -1.1(4)
C6 C5 C14 N10 -179.0(3)
C6 C5 C14 C13 0.8(4)
C9 C13 C14 N10 0.8(4)
C8 C13 C14 N10 179.3(2)
C9 C13 C14 C5 -179.1(2)
C8 C13 C14 C5 -0.5(3)
C11 C9 C15 O17 -95.7(4)
C13 C9 C15 O17 81.4(4)
C11 C9 C15 O16 83.7(3)
C13 C9 C15 O16 -99.2(3)
O17 C15 O16 C18 -1.4(4)
C9 C15 O16 C18 179.2(2)
C15 O16 C18 C23 92.5(3)
C15 O16 C18 C19 -90.1(3)
C23 C18 C19 C20 -0.9(4)
O16 C18 C19 C20 -178.2(2)
C18 C19 C20 C21 0.5(4)
C19 C20 C21 C22 0.4(4)
C20 C21 C22 C23 -0.9(5)
C19 C18 C23 C22 0.5(4)
O16 C18 C23 C22 177.7(2)
C21 C22 C23 C18 0.4(4)

loop_
_cod_related_entry_id
_cod_related_entry_database
_cod_related_entry_code
1 ChemSpider 451876
